data_4033557
loop_
_publ_author_name
'Schmidt, Michael A.'
'Simmons, Eric M.'
'Wei, Carolyn S.'
'Park, Hyunsoo'
'Eastgate, Martin D.'

_publ_section_title
;
 An Enantioselective Total Synthesis of (+)-Duocarmycin SA.
;
_journal_issue 7
_journal_name_full 'The Journal of organic chemistry'
_journal_page_first 3928
_journal_page_last 3940
_journal_paper_doi 10.1021/acs.joc.8b00285
_journal_volume 83
_journal_year 2018
_chemical_absolute_configuration ad
_chemical_formula_moiety 'C29 H37 N O4 S Si'
_chemical_formula_sum 'C29 H37 N O4 S Si'
_chemical_formula_weight 523.74
_space_group_crystal_system monoclinic
_space_group_IT_number 4
_space_group_name_Hall 'P 2yb'
_space_group_name_H-M_alt 'P 1 21 1'
_symmetry_space_group_name_Hall 'P 2yb'
_symmetry_space_group_name_H-M 'P 1 21 1'
_atom_sites_solution_hydrogens geom
_audit_creation_method SHELXL-2016/6
_cell_angle_alpha 90
_cell_angle_beta 102.756(4)
_cell_angle_gamma 90
_cell_formula_units_Z 4
_cell_length_a 8.3043(7)
_cell_length_b 22.8190(16)
_cell_length_c 15.8252(12)
_cell_measurement_reflns_used 9834
_cell_measurement_temperature 296(2)
_cell_measurement_theta_max 63.73
_cell_measurement_theta_min 2.86
_cell_volume 2924.8(4)
_computing_cell_refinement 'Bruker APEX 3 (2017)'
_computing_data_collection 'Bruker APEX 3 (2017)'
_computing_data_reduction 'Bruker APEX 3 (2017)'
_computing_molecular_graphics 'Mercury 3.8 (2016)'
_computing_publication_material SHELXTL
_computing_structure_refinement 'SHELXL-2016/6 (Sheldrick, 2016)'
_computing_structure_solution 'SHELXT 2014/5 (Sheldrick, 2014)'
_diffrn_ambient_temperature 296(2)
_diffrn_detector_area_resol_mean 83.33
_diffrn_measured_fraction_theta_full 0.984
_diffrn_measured_fraction_theta_max 0.984
_diffrn_measurement_device_type platform
_diffrn_measurement_method '\f and \w scans'
_diffrn_radiation_probe x-ray
_diffrn_radiation_type CuK\a
_diffrn_radiation_wavelength 1.54178
_diffrn_reflns_av_R_equivalents 0.0311
_diffrn_reflns_av_unetI/netI 0.0221
_diffrn_reflns_Laue_measured_fraction_full 0.984
_diffrn_reflns_Laue_measured_fraction_max 0.984
_diffrn_reflns_limit_h_max 8
_diffrn_reflns_limit_h_min -9
_diffrn_reflns_limit_k_max 26
_diffrn_reflns_limit_k_min -26
_diffrn_reflns_limit_l_max 18
_diffrn_reflns_limit_l_min -18
_diffrn_reflns_number 49506
_diffrn_reflns_point_group_measured_fraction_full 0.979
_diffrn_reflns_point_group_measured_fraction_max 0.978
_diffrn_reflns_theta_full 63.885
_diffrn_reflns_theta_max 63.885
_diffrn_reflns_theta_min 2.863
_diffrn_source 'Microfocusing source'
_diffrn_source_type 'Incoatec I\mS'
_exptl_absorpt_coefficient_mu 1.636
_exptl_absorpt_correction_T_max 0.7524
_exptl_absorpt_correction_T_min 0.5878
_exptl_absorpt_correction_type multi-scan
_exptl_absorpt_process_details SADABS
_exptl_crystal_colour colorless
_exptl_crystal_density_diffrn 1.189
_exptl_crystal_description rod
_exptl_crystal_F_000 1120
_exptl_crystal_size_max 0.290
_exptl_crystal_size_mid 0.260
_exptl_crystal_size_min 0.150
_refine_diff_density_max 1.231
_refine_diff_density_min -0.627
_refine_diff_density_rms 0.059
_refine_ls_abs_structure_details
;
 Flack x determined using 4062 quotients [(I+)-(I-)]/[(I+)+(I-)]
 (Parsons, Flack and Wagner, Acta Cryst. B69 (2013) 249-259).
;
_refine_ls_abs_structure_Flack 0.014(7)
_refine_ls_extinction_method none
_refine_ls_goodness_of_fit_ref 1.041
_refine_ls_hydrogen_treatment constr
_refine_ls_matrix_type full
_refine_ls_number_parameters 660
_refine_ls_number_reflns 9485
_refine_ls_number_restraints 1
_refine_ls_restrained_S_all 1.041
_refine_ls_R_factor_all 0.0647
_refine_ls_R_factor_gt 0.0609
_refine_ls_shift/su_max 0.000
_refine_ls_shift/su_mean 0.000
_refine_ls_structure_factor_coef Fsqd
_refine_ls_weighting_details 'w=1/[\s^2^(Fo^2^)+(0.0950P)^2^+2.0664P] where P=(Fo^2^+2Fc^2^)/3'
_refine_ls_weighting_scheme calc
_refine_ls_wR_factor_gt 0.1644
_refine_ls_wR_factor_ref 0.1698
_reflns_Friedel_coverage 0.935
_reflns_Friedel_fraction_full 0.973
_reflns_Friedel_fraction_max 0.973
_reflns_number_gt 8909
_reflns_number_total 9485
_reflns_threshold_expression 'I > 2\s(I)'
_cod_data_source_file jo8b00285_si_002.cif
_cod_data_source_block compound4
_cod_depositor_comments 'Adding full bibliography for 4033557--4033558.cif.'
_cod_database_code 4033557
_shelx_shelxl_version_number 2016/6
_shelx_space_group_comment
;
The symmetry employed for this shelxl refinement is uniquely defined
by the following loop, which should always be used as a source of
symmetry information in preference to the above space-group names.
They are only intended as comments.
;
_shelx_estimated_absorpt_t_min 0.648
_shelx_estimated_absorpt_t_max 0.791

loop_
_space_group_symop_operation_xyz
'x, y, z'
'-x, y+1/2, -z'

loop_
_atom_site_label
_atom_site_type_symbol
_atom_site_fract_x
_atom_site_fract_y
_atom_site_fract_z
_atom_site_U_iso_or_equiv
_atom_site_adp_type
_atom_site_occupancy
_atom_site_site_symmetry_order
_atom_site_calc_flag
_atom_site_refinement_flags_posn
_atom_site_refinement_flags_adp
Si1 Si 0.5930(3) 0.81006(10) 0.10249(15) 0.0868(7) Uani 1 1 d . .
Si31 Si 0.0365(3) 0.11238(10) 0.1486(2) 0.1020(9) Uani 1 1 d . .
S1 S 0.88136(17) 0.60090(6) 0.43779(9) 0.0481(3) Uani 1 1 d . .
S31 S 0.39248(17) 0.33534(6) 0.43511(9) 0.0501(4) Uani 1 1 d . .
O1 O 0.6484(6) 0.41805(19) 0.2099(3) 0.0616(11) Uani 1 1 d . .
O2 O 0.9579(6) 0.65476(19) 0.4717(3) 0.0611(11) Uani 1 1 d . .
O3 O 0.9759(5) 0.54842(19) 0.4410(3) 0.0573(11) Uani 1 1 d . .
O4 O 0.6497(10) 0.7575(2) 0.1741(4) 0.102(2) Uani 1 1 d . .
O31 O 0.1292(6) 0.51777(19) 0.2141(3) 0.0627(12) Uani 1 1 d . .
O32 O 0.4848(5) 0.38861(19) 0.4415(3) 0.0593(11) Uani 1 1 d . .
O33 O 0.4710(6) 0.28239(19) 0.4690(3) 0.0656(12) Uani 1 1 d . .
O34 O 0.0994(8) 0.1737(2) 0.1835(5) 0.113(3) Uani 1 1 d . .
N1 N 0.8006(6) 0.6141(2) 0.3356(3) 0.0483(11) Uani 1 1 d . .
N31 N 0.3200(6) 0.3231(2) 0.3324(3) 0.0499(11) Uani 1 1 d . .
C1 C 0.6240(8) 0.2983(3) 0.1963(5) 0.0581(16) Uani 1 1 d . .
H1 H 0.577564 0.321747 0.149192 0.070 Uiso 1 1 calc R U
C2 C 0.6023(8) 0.2384(3) 0.1913(5) 0.0649(18) Uani 1 1 d . .
H2 H 0.540023 0.221772 0.140929 0.078 Uiso 1 1 calc R U
C3 C 0.6722(9) 0.2028(3) 0.2606(5) 0.069(2) Uani 1 1 d . .
H3 H 0.658057 0.162385 0.256648 0.082 Uiso 1 1 calc R U
C4 C 0.7624(9) 0.2275(3) 0.3350(5) 0.0689(19) Uani 1 1 d . .
H4 H 0.810047 0.203820 0.381699 0.083 Uiso 1 1 calc R U
C5 C 0.7827(9) 0.2875(3) 0.3409(4) 0.0617(16) Uani 1 1 d . .
H5 H 0.842456 0.303993 0.391963 0.074 Uiso 1 1 calc R U
C6 C 0.7149(7) 0.3234(3) 0.2712(4) 0.0481(13) Uani 1 1 d . .
C7 C 0.7432(8) 0.3886(3) 0.2816(4) 0.0521(14) Uani 1 1 d . .
H7A H 0.712511 0.401939 0.334067 0.063 Uiso 1 1 calc R U
H7B H 0.859199 0.397295 0.286415 0.063 Uiso 1 1 calc R U
C8 C 0.6397(8) 0.4777(3) 0.2138(4) 0.0511(14) Uani 1 1 d . .
C9 C 0.5262(9) 0.5043(3) 0.1487(4) 0.0618(17) Uani 1 1 d . .
H9 H 0.462817 0.481688 0.104810 0.074 Uiso 1 1 calc R U
C10 C 0.5056(8) 0.5646(3) 0.1481(4) 0.0586(15) Uani 1 1 d . .
H10 H 0.427505 0.582365 0.104358 0.070 Uiso 1 1 calc R U
C11 C 0.6006(7) 0.5980(3) 0.2120(3) 0.0470(12) Uani 1 1 d . .
C12 C 0.6001(7) 0.6636(2) 0.2267(4) 0.0505(13) Uani 1 1 d . .
H12 H 0.490836 0.676044 0.233523 0.061 Uiso 1 1 calc R U
C13 C 0.7244(10) 0.6718(3) 0.3106(5) 0.071(2) Uani 1 1 d . .
H13A H 0.807939 0.699940 0.303236 0.085 Uiso 1 1 calc R U
H13B H 0.670680 0.686264 0.355012 0.085 Uiso 1 1 calc R U
C14 C 0.7154(7) 0.5712(2) 0.2770(4) 0.0447(12) Uani 1 1 d . .
C15 C 0.7411(8) 0.5106(3) 0.2800(4) 0.0507(14) Uani 1 1 d . .
H15 H 0.820616 0.493041 0.323182 0.061 Uiso 1 1 calc R U
C16 C 0.7168(7) 0.5875(2) 0.4882(4) 0.0477(13) Uani 1 1 d . .
C17 C 0.6524(8) 0.5302(3) 0.4892(4) 0.0533(14) Uani 1 1 d . .
H17 H 0.696137 0.499434 0.462963 0.064 Uiso 1 1 calc R U
C18 C 0.5261(8) 0.5210(3) 0.5289(4) 0.0574(16) Uani 1 1 d . .
H18 H 0.484573 0.483165 0.529506 0.069 Uiso 1 1 calc R U
C19 C 0.4558(8) 0.5651(3) 0.5687(4) 0.0546(14) Uani 1 1 d . .
C20 C 0.5207(9) 0.6214(3) 0.5675(4) 0.0616(17) Uani 1 1 d . .
H20 H 0.475758 0.652084 0.593423 0.074 Uiso 1 1 calc R U
C21 C 0.6504(9) 0.6322(3) 0.5285(4) 0.0595(16) Uani 1 1 d . .
H21 H 0.693579 0.669876 0.529362 0.071 Uiso 1 1 calc R U
C22 C 0.3171(9) 0.5535(4) 0.6118(5) 0.0714(19) Uani 1 1 d . .
H22A H 0.308400 0.512098 0.620655 0.107 Uiso 1 1 calc R U
H22B H 0.216001 0.567640 0.575851 0.107 Uiso 1 1 calc R U
H22C H 0.337238 0.573237 0.666696 0.107 Uiso 1 1 calc R U
C23 C 0.6473(12) 0.6976(3) 0.1538(5) 0.076(2) Uani 1 1 d . .
H23A H 0.755345 0.685271 0.146697 0.092 Uiso 1 1 calc R U
H23B H 0.567929 0.690254 0.099922 0.092 Uiso 1 1 calc R U
C24 C 0.3714(13) 0.8037(7) 0.0530(9) 0.147(5) Uani 1 1 d . .
H24A H 0.346643 0.764189 0.033683 0.220 Uiso 1 1 calc R U
H24B H 0.343611 0.829892 0.004433 0.220 Uiso 1 1 calc R U
H24C H 0.308383 0.813782 0.094948 0.220 Uiso 1 1 calc R U
C25 C 0.7212(14) 0.8054(5) 0.0223(6) 0.112(3) Uani 1 1 d . .
H25A H 0.674377 0.777305 -0.021395 0.167 Uiso 1 1 calc R U
H25B H 0.830721 0.793368 0.050331 0.167 Uiso 1 1 calc R U
H25C H 0.725620 0.843080 -0.004053 0.167 Uiso 1 1 calc R U
C26 C 0.6329(16) 0.8794(4) 0.1691(8) 0.120(4) Uani 1 1 d . .
C27 C 0.603(2) 0.9338(5) 0.1066(12) 0.200(9) Uani 1 1 d . .
H27A H 0.552687 0.964816 0.132871 0.300 Uiso 1 1 calc R U
H27B H 0.531077 0.922835 0.052736 0.300 Uiso 1 1 calc R U
H27C H 0.706426 0.947096 0.096193 0.300 Uiso 1 1 calc R U
C28 C 0.827(2) 0.8797(6) 0.2063(12) 0.212(11) Uani 1 1 d . .
H28A H 0.854473 0.907148 0.253301 0.318 Uiso 1 1 calc R U
H28B H 0.882012 0.890930 0.161268 0.318 Uiso 1 1 calc R U
H28C H 0.863179 0.841225 0.226788 0.318 Uiso 1 1 calc R U
C29 C 0.528(2) 0.8768(7) 0.2392(10) 0.170(7) Uani 1 1 d . .
H29A H 0.560565 0.907971 0.280220 0.255 Uiso 1 1 calc R U
H29B H 0.544913 0.839825 0.268727 0.255 Uiso 1 1 calc R U
H29C H 0.413053 0.881101 0.212017 0.255 Uiso 1 1 calc R U
C31 C 0.1324(9) 0.6361(3) 0.1956(5) 0.0639(17) Uani 1 1 d . .
H31 H 0.090740 0.611776 0.148786 0.077 Uiso 1 1 calc R U
C32 C 0.1238(11) 0.6975(3) 0.1857(6) 0.080(2) Uani 1 1 d . .
H32 H 0.075943 0.713501 0.131977 0.096 Uiso 1 1 calc R U
C33 C 0.1841(10) 0.7330(3) 0.2529(6) 0.080(2) Uani 1 1 d . .
H33 H 0.178966 0.773495 0.245592 0.096 Uiso 1 1 calc R U
C34 C 0.2534(11) 0.7093(3) 0.3324(6) 0.077(2) Uani 1 1 d . .
H34 H 0.294165 0.733786 0.379271 0.093 Uiso 1 1 calc R U
C35 C 0.2627(9) 0.6493(3) 0.3429(5) 0.0667(18) Uani 1 1 d . .
H35 H 0.310277 0.633561 0.396867 0.080 Uiso 1 1 calc R U
C36 C 0.2026(8) 0.6127(3) 0.2748(4) 0.0537(14) Uani 1 1 d . .
C37 C 0.2230(8) 0.5479(3) 0.2878(4) 0.0562(15) Uani 1 1 d . .
H37A H 0.338679 0.537544 0.295993 0.067 Uiso 1 1 calc R U
H37B H 0.185671 0.536321 0.339295 0.067 Uiso 1 1 calc R U
C38 C 0.1383(8) 0.4574(3) 0.2145(4) 0.0525(14) Uani 1 1 d . .
C39 C 0.0422(9) 0.4301(3) 0.1432(5) 0.0635(17) Uani 1 1 d . .
H39 H -0.025538 0.452354 0.100358 0.076 Uiso 1 1 calc R U
C40 C 0.0462(8) 0.3699(3) 0.1353(4) 0.0584(15) Uani 1 1 d . .
H40 H -0.015372 0.351682 0.086065 0.070 Uiso 1 1 calc R U
C41 C 0.1419(7) 0.3364(3) 0.2008(4) 0.0466(12) Uani 1 1 d . .
C42 C 0.1784(7) 0.2726(2) 0.2070(4) 0.0497(12) Uani 1 1 d . .
H42 H 0.266327 0.265072 0.176036 0.060 Uiso 1 1 calc R U
C43 C 0.2522(8) 0.2642(3) 0.3043(4) 0.0536(14) Uani 1 1 d . .
H43A H 0.167830 0.252796 0.334873 0.064 Uiso 1 1 calc R U
H43B H 0.338549 0.234723 0.313935 0.064 Uiso 1 1 calc R U
C44 C 0.2323(7) 0.3655(2) 0.2731(4) 0.0432(12) Uani 1 1 d . .
C45 C 0.2358(7) 0.4259(3) 0.2800(4) 0.0465(13) Uani 1 1 d . .
H45 H 0.302091 0.444572 0.327400 0.056 Uiso 1 1 calc R U
C46 C 0.2253(7) 0.3477(3) 0.4846(4) 0.0494(13) Uani 1 1 d . .
C47 C 0.1575(8) 0.4028(3) 0.4847(4) 0.0554(15) Uani 1 1 d . .
H47 H 0.199003 0.433827 0.457855 0.066 Uiso 1 1 calc R U
C48 C 0.0286(8) 0.4119(3) 0.5247(4) 0.0592(16) Uani 1 1 d . .
H48 H -0.014666 0.449403 0.525545 0.071 Uiso 1 1 calc R U
C49 C -0.0396(8) 0.3656(3) 0.5645(4) 0.0550(15) Uani 1 1 d . .
C50 C 0.0295(9) 0.3104(3) 0.5613(4) 0.0614(16) Uani 1 1 d . .
H50 H -0.012916 0.278765 0.586474 0.074 Uiso 1 1 calc R U
C51 C 0.1584(8) 0.3014(3) 0.5217(4) 0.0569(15) Uani 1 1 d . .
H51 H 0.201347 0.263906 0.519859 0.068 Uiso 1 1 calc R U
C52 C -0.1782(9) 0.3763(4) 0.6089(5) 0.0730(19) Uani 1 1 d . .
H52A H -0.243165 0.341337 0.606821 0.110 Uiso 1 1 calc R U
H52B H -0.246396 0.407557 0.580120 0.110 Uiso 1 1 calc R U
H52C H -0.134194 0.386962 0.668178 0.110 Uiso 1 1 calc R U
C53 C 0.0388(8) 0.2312(3) 0.1715(5) 0.0626(16) Uani 1 1 d . .
H53A H -0.050021 0.236699 0.201613 0.075 Uiso 1 1 calc R U
H53B H -0.004055 0.238781 0.110377 0.075 Uiso 1 1 calc R U
C54 C -0.1718(12) 0.1157(5) 0.0717(8) 0.123(4) Uani 1 1 d . .
H54A H -0.162759 0.136857 0.020575 0.185 Uiso 1 1 calc R U
H54B H -0.248759 0.135199 0.099325 0.185 Uiso 1 1 calc R U
H54C H -0.209929 0.076596 0.056098 0.185 Uiso 1 1 calc R U
C55 C 0.0105(19) 0.0694(9) 0.2561(8) 0.186(8) Uani 1 1 d . .
H55A H 0.079992 0.087132 0.306070 0.279 Uiso 1 1 calc R U
H55B H 0.041622 0.029121 0.252323 0.279 Uiso 1 1 calc R U
H55C H -0.102556 0.071447 0.260983 0.279 Uiso 1 1 calc R U
C56 C 0.1882(15) 0.0723(6) 0.1075(8) 0.126(4) Uani 1 1 d . .
C57 C 0.3436(15) 0.0668(7) 0.1842(11) 0.177(8) Uani 1 1 d . .
H57A H 0.427815 0.044817 0.165406 0.265 Uiso 1 1 calc R U
H57B H 0.313413 0.047063 0.231992 0.265 Uiso 1 1 calc R U
H57C H 0.384710 0.105212 0.202155 0.265 Uiso 1 1 calc R U
C58 C 0.1159(18) 0.0064(7) 0.0966(14) 0.211(10) Uani 1 1 d . .
H58A H 0.163535 -0.014375 0.055314 0.316 Uiso 1 1 calc R U
H58B H -0.001910 0.007707 0.076512 0.316 Uiso 1 1 calc R U
H58C H 0.143093 -0.013404 0.151443 0.316 Uiso 1 1 calc R U
C59 C 0.201(3) 0.1086(16) 0.0274(9) 0.322(19) Uani 1 1 d . .
H59A H 0.097485 0.108028 -0.013709 0.483 Uiso 1 1 calc R U
H59B H 0.229887 0.148348 0.044542 0.483 Uiso 1 1 calc R U
H59C H 0.285393 0.092203 0.001456 0.483 Uiso 1 1 calc R U

loop_
_atom_site_aniso_label
_atom_site_aniso_U_11
_atom_site_aniso_U_22
_atom_site_aniso_U_33
_atom_site_aniso_U_23
_atom_site_aniso_U_13
_atom_site_aniso_U_12
Si1 0.1093(17) 0.0698(13) 0.0757(13) 0.0178(11) 0.0082(11) -0.0061(12)
Si31 0.0701(13) 0.0594(12) 0.158(2) -0.0494(14) -0.0151(13) 0.0022(9)
S1 0.0545(8) 0.0392(7) 0.0468(7) -0.0019(6) 0.0028(6) -0.0041(6)
S31 0.0537(8) 0.0395(8) 0.0524(8) 0.0013(6) 0.0015(6) 0.0040(6)
O1 0.078(3) 0.042(2) 0.056(3) -0.0071(19) -0.004(2) 0.006(2)
O2 0.071(3) 0.049(2) 0.058(3) -0.005(2) 0.004(2) -0.017(2)
O3 0.056(2) 0.052(3) 0.058(2) -0.001(2) 0.0009(19) 0.005(2)
O4 0.173(6) 0.054(3) 0.072(3) 0.018(3) 0.010(4) -0.010(3)
O31 0.075(3) 0.038(2) 0.068(3) 0.009(2) 0.001(2) 0.001(2)
O32 0.056(2) 0.046(2) 0.070(3) -0.005(2) 0.000(2) -0.0062(19)
O33 0.067(3) 0.047(3) 0.075(3) 0.009(2) -0.002(2) 0.015(2)
O34 0.102(4) 0.038(3) 0.167(6) -0.020(3) -0.038(4) 0.000(3)
N1 0.060(3) 0.035(2) 0.049(3) -0.003(2) 0.009(2) -0.005(2)
N31 0.056(3) 0.038(3) 0.052(3) -0.002(2) 0.004(2) 0.000(2)
C1 0.055(4) 0.047(4) 0.069(4) -0.005(3) 0.006(3) 0.002(3)
C2 0.053(4) 0.060(4) 0.082(5) -0.014(4) 0.014(3) -0.006(3)
C3 0.067(4) 0.043(4) 0.101(6) 0.002(4) 0.030(4) -0.006(3)
C4 0.073(5) 0.067(5) 0.066(4) 0.016(4) 0.013(4) 0.002(4)
C5 0.071(4) 0.059(4) 0.052(3) 0.002(3) 0.009(3) -0.002(3)
C6 0.044(3) 0.046(3) 0.058(3) -0.006(3) 0.018(2) 0.002(2)
C7 0.063(4) 0.039(3) 0.051(3) -0.005(2) 0.007(3) -0.001(3)
C8 0.061(4) 0.040(3) 0.050(3) -0.005(3) 0.007(3) 0.002(3)
C9 0.068(4) 0.062(4) 0.047(3) -0.012(3) -0.005(3) 0.000(3)
C10 0.065(4) 0.052(3) 0.052(3) 0.002(3) -0.001(3) 0.008(3)
C11 0.052(3) 0.047(3) 0.042(3) 0.005(2) 0.012(2) 0.005(2)
C12 0.062(3) 0.044(3) 0.048(3) 0.008(2) 0.017(2) 0.006(2)
C13 0.107(5) 0.033(3) 0.063(4) 0.000(3) -0.004(4) -0.001(3)
C14 0.048(3) 0.039(3) 0.046(3) -0.006(2) 0.009(2) -0.001(2)
C15 0.053(3) 0.038(3) 0.057(4) 0.000(3) 0.004(3) 0.007(2)
C16 0.062(3) 0.034(3) 0.042(3) -0.001(2) 0.002(2) -0.003(2)
C17 0.063(4) 0.034(3) 0.063(4) -0.007(3) 0.014(3) -0.001(2)
C18 0.065(4) 0.042(3) 0.066(4) -0.009(3) 0.018(3) -0.012(3)
C19 0.063(4) 0.053(4) 0.044(3) -0.005(3) 0.004(3) -0.004(3)
C20 0.087(5) 0.041(3) 0.062(4) -0.014(3) 0.028(3) -0.006(3)
C21 0.093(5) 0.029(3) 0.058(4) -0.009(3) 0.020(3) -0.005(3)
C22 0.075(4) 0.076(5) 0.067(4) -0.013(4) 0.024(3) -0.012(4)
C23 0.116(6) 0.055(4) 0.058(4) 0.008(3) 0.020(4) -0.008(4)
C24 0.093(7) 0.181(13) 0.150(10) 0.051(10) -0.007(7) -0.041(8)
C25 0.137(8) 0.106(7) 0.094(6) 0.030(6) 0.030(6) 0.004(6)
C26 0.162(10) 0.051(5) 0.123(8) 0.017(5) -0.020(7) 0.005(5)
C27 0.27(2) 0.060(7) 0.228(17) 0.058(9) -0.035(15) -0.003(9)
C28 0.212(16) 0.093(8) 0.242(18) 0.028(10) -0.141(15) -0.044(10)
C29 0.253(19) 0.126(11) 0.160(13) -0.010(9) 0.109(14) 0.012(12)
C31 0.071(4) 0.049(4) 0.068(4) 0.006(3) 0.007(3) 0.002(3)
C32 0.085(5) 0.042(4) 0.103(6) 0.017(4) 0.002(4) 0.008(3)
C33 0.084(5) 0.039(4) 0.121(7) -0.005(4) 0.031(5) 0.007(4)
C34 0.099(6) 0.052(4) 0.088(5) -0.015(4) 0.037(5) 0.004(4)
C35 0.078(5) 0.054(4) 0.070(4) -0.004(3) 0.021(4) 0.002(3)
C36 0.059(3) 0.039(3) 0.064(4) 0.003(3) 0.015(3) 0.001(3)
C37 0.064(4) 0.045(3) 0.057(4) 0.004(3) 0.009(3) 0.000(3)
C38 0.054(3) 0.045(4) 0.059(4) 0.008(3) 0.013(3) -0.001(3)
C39 0.071(4) 0.046(3) 0.064(4) 0.007(3) -0.004(3) -0.002(3)
C40 0.063(4) 0.062(4) 0.046(3) 0.000(3) 0.004(3) -0.005(3)
C41 0.050(3) 0.045(3) 0.046(3) -0.002(2) 0.014(2) -0.004(2)
C42 0.052(3) 0.047(3) 0.052(3) -0.011(2) 0.016(2) -0.002(2)
C43 0.063(4) 0.036(3) 0.060(4) -0.008(3) 0.009(3) -0.001(3)
C44 0.046(3) 0.038(3) 0.047(3) 0.001(2) 0.011(2) 0.001(2)
C45 0.053(3) 0.040(3) 0.045(3) 0.004(2) 0.006(2) -0.003(2)
C46 0.060(3) 0.042(3) 0.043(3) 0.003(2) 0.003(2) 0.000(3)
C47 0.064(4) 0.035(3) 0.066(4) 0.009(3) 0.014(3) 0.002(3)
C48 0.067(4) 0.038(3) 0.069(4) 0.009(3) 0.007(3) 0.006(3)
C49 0.058(4) 0.053(4) 0.050(3) 0.007(3) 0.004(3) 0.004(3)
C50 0.082(4) 0.047(3) 0.055(4) 0.007(3) 0.013(3) -0.005(3)
C51 0.081(4) 0.037(3) 0.053(3) 0.005(3) 0.017(3) 0.007(3)
C52 0.066(4) 0.076(5) 0.073(5) 0.012(4) 0.009(3) 0.007(4)
C53 0.054(4) 0.046(3) 0.086(5) -0.014(3) 0.011(3) -0.005(3)
C54 0.077(6) 0.113(8) 0.156(10) -0.047(7) -0.023(6) 0.001(5)
C55 0.161(12) 0.30(2) 0.117(10) 0.046(12) 0.069(9) -0.019(13)
C56 0.114(8) 0.118(9) 0.132(9) -0.044(7) -0.002(7) 0.006(6)
C57 0.113(9) 0.146(11) 0.229(16) -0.090(12) -0.054(10) 0.048(8)
C58 0.143(12) 0.130(12) 0.32(2) -0.143(15) -0.024(13) 0.018(9)
C59 0.23(2) 0.66(6) 0.091(10) 0.05(2) 0.076(12) -0.02(3)

loop_
_atom_type_symbol
_atom_type_description
_atom_type_scat_dispersion_real
_atom_type_scat_dispersion_imag
_atom_type_scat_source
C C 0.0181 0.0091 'International Tables Vol C Tables 4.2.6.8 and 6.1.1.4'
H H 0.0000 0.0000 'International Tables Vol C Tables 4.2.6.8 and 6.1.1.4'
N N 0.0311 0.0180 'International Tables Vol C Tables 4.2.6.8 and 6.1.1.4'
O O 0.0492 0.0322 'International Tables Vol C Tables 4.2.6.8 and 6.1.1.4'
S S 0.3331 0.5567 'International Tables Vol C Tables 4.2.6.8 and 6.1.1.4'
Si Si 0.2541 0.3302 'International Tables Vol C Tables 4.2.6.8 and 6.1.1.4'

loop_
_geom_angle_atom_site_label_1
_geom_angle_atom_site_label_2
_geom_angle_atom_site_label_3
_geom_angle
O4 Si1 C25 108.3(5)
O4 Si1 C24 110.1(5)
C25 Si1 C24 112.3(6)
O4 Si1 C26 103.7(4)
C25 Si1 C26 112.2(6)
C24 Si1 C26 109.8(7)
O34 Si31 C56 112.4(5)
O34 Si31 C54 112.5(4)
C56 Si31 C54 113.9(5)
O34 Si31 C55 103.2(7)
C56 Si31 C55 105.8(7)
C54 Si31 C55 108.1(7)
O3 S1 O2 120.8(3)
O3 S1 N1 106.9(2)
O2 S1 N1 105.3(3)
O3 S1 C16 108.4(3)
O2 S1 C16 107.7(3)
N1 S1 C16 106.9(3)
O33 S31 O32 120.2(3)
O33 S31 N31 105.6(3)
O32 S31 N31 106.9(3)
O33 S31 C46 108.0(3)
O32 S31 C46 107.2(3)
N31 S31 C46 108.5(3)
C8 O1 C7 117.8(5)
C23 O4 Si1 124.3(5)
C38 O31 C37 117.3(5)
C53 O34 Si31 135.4(5)
C14 N1 C13 108.5(5)
C14 N1 S1 123.7(4)
C13 N1 S1 119.1(4)
C44 N31 C43 108.1(5)
C44 N31 S31 124.1(4)
C43 N31 S31 119.0(4)
C2 C1 C6 120.1(7)
C2 C1 H1 120.0
C6 C1 H1 120.0
C1 C2 C3 120.6(7)
C1 C2 H2 119.7
C3 C2 H2 119.7
C4 C3 C2 119.5(7)
C4 C3 H3 120.2
C2 C3 H3 120.2
C3 C4 C5 120.1(7)
C3 C4 H4 119.9
C5 C4 H4 119.9
C4 C5 C6 120.7(7)
C4 C5 H5 119.6
C6 C5 H5 119.6
C1 C6 C5 118.9(6)
C1 C6 C7 123.0(6)
C5 C6 C7 118.0(6)
O1 C7 C6 109.8(5)
O1 C7 H7A 109.7
C6 C7 H7A 109.7
O1 C7 H7B 109.7
C6 C7 H7B 109.7
H7A C7 H7B 108.2
O1 C8 C9 116.2(6)
O1 C8 C15 122.5(5)
C9 C8 C15 121.3(6)
C8 C9 C10 120.5(6)
C8 C9 H9 119.8
C10 C9 H9 119.8
C11 C10 C9 119.8(6)
C11 C10 H10 120.1
C9 C10 H10 120.1
C10 C11 C14 119.6(6)
C10 C11 C12 129.9(5)
C14 C11 C12 110.4(5)
C13 C12 C23 111.5(6)
C13 C12 C11 103.6(5)
C23 C12 C11 112.4(5)
C13 C12 H12 109.7
C23 C12 H12 109.7
C11 C12 H12 109.7
N1 C13 C12 107.1(5)
N1 C13 H13A 110.3
C12 C13 H13A 110.3
N1 C13 H13B 110.3
C12 C13 H13B 110.3
H13A C13 H13B 108.5
C11 C14 C15 122.6(6)
C11 C14 N1 110.0(5)
C15 C14 N1 127.4(5)
C14 C15 C8 116.2(5)
C14 C15 H15 121.9
C8 C15 H15 121.9
C21 C16 C17 119.2(6)
C21 C16 S1 120.8(5)
C17 C16 S1 120.0(4)
C18 C17 C16 118.9(6)
C18 C17 H17 120.5
C16 C17 H17 120.5
C17 C18 C19 123.1(6)
C17 C18 H18 118.5
C19 C18 H18 118.5
C18 C19 C20 117.5(6)
C18 C19 C22 121.8(6)
C20 C19 C22 120.8(6)
C21 C20 C19 120.9(6)
C21 C20 H20 119.5
C19 C20 H20 119.5
C20 C21 C16 120.4(6)
C20 C21 H21 119.8
C16 C21 H21 119.8
C19 C22 H22A 109.5
C19 C22 H22B 109.5
H22A C22 H22B 109.5
C19 C22 H22C 109.5
H22A C22 H22C 109.5
H22B C22 H22C 109.5
O4 C23 C12 108.6(6)
O4 C23 H23A 110.0
C12 C23 H23A 110.0
O4 C23 H23B 110.0
C12 C23 H23B 110.0
H23A C23 H23B 108.4
Si1 C24 H24A 109.5
Si1 C24 H24B 109.5
H24A C24 H24B 109.5
Si1 C24 H24C 109.5
H24A C24 H24C 109.5
H24B C24 H24C 109.5
Si1 C25 H25A 109.5
Si1 C25 H25B 109.5
H25A C25 H25B 109.5
Si1 C25 H25C 109.5
H25A C25 H25C 109.5
H25B C25 H25C 109.5
C29 C26 C27 116.2(13)
C29 C26 C28 114.8(13)
C27 C26 C28 103.7(12)
C29 C26 Si1 108.0(9)
C27 C26 Si1 109.0(9)
C28 C26 Si1 104.4(9)
C26 C27 H27A 109.5
C26 C27 H27B 109.5
H27A C27 H27B 109.5
C26 C27 H27C 109.5
H27A C27 H27C 109.5
H27B C27 H27C 109.5
C26 C28 H28A 109.5
C26 C28 H28B 109.5
H28A C28 H28B 109.5
C26 C28 H28C 109.5
H28A C28 H28C 109.5
H28B C28 H28C 109.5
C26 C29 H29A 109.5
C26 C29 H29B 109.5
H29A C29 H29B 109.5
C26 C29 H29C 109.5
H29A C29 H29C 109.5
H29B C29 H29C 109.5
C36 C31 C32 119.4(7)
C36 C31 H31 120.3
C32 C31 H31 120.3
C33 C32 C31 120.7(8)
C33 C32 H32 119.6
C31 C32 H32 119.6
C32 C33 C34 119.6(7)
C32 C33 H33 120.2
C34 C33 H33 120.2
C33 C34 C35 120.1(8)
C33 C34 H34 119.9
C35 C34 H34 119.9
C36 C35 C34 120.6(8)
C36 C35 H35 119.7
C34 C35 H35 119.7
C35 C36 C31 119.4(7)
C35 C36 C37 118.9(6)
C31 C36 C37 121.6(6)
O31 C37 C36 109.8(5)
O31 C37 H37A 109.7
C36 C37 H37A 109.7
O31 C37 H37B 109.7
C36 C37 H37B 109.7
H37A C37 H37B 108.2
C45 C38 C39 121.5(6)
C45 C38 O31 123.3(6)
C39 C38 O31 115.2(6)
C38 C39 C40 120.1(6)
C38 C39 H39 119.9
C40 C39 H39 119.9
C39 C40 C41 120.0(6)
C39 C40 H40 120.0
C41 C40 H40 120.0
C40 C41 C44 118.0(6)
C40 C41 C42 131.5(5)
C44 C41 C42 110.4(5)
C41 C42 C53 117.5(5)
C41 C42 C43 102.6(4)
C53 C42 C43 113.5(5)
C41 C42 H42 107.6
C53 C42 H42 107.6
C43 C42 H42 107.6
N31 C43 C42 103.1(5)
N31 C43 H43A 111.1
C42 C43 H43A 111.1
N31 C43 H43B 111.1
C42 C43 H43B 111.1
H43A C43 H43B 109.1
C45 C44 C41 122.5(5)
C45 C44 N31 128.6(5)
C41 C44 N31 108.8(5)
C38 C45 C44 117.7(6)
C38 C45 H45 121.2
C44 C45 H45 121.2
C47 C46 C51 119.6(6)
C47 C46 S31 120.6(5)
C51 C46 S31 119.8(5)
C48 C47 C46 119.9(6)
C48 C47 H47 120.1
C46 C47 H47 120.1
C47 C48 C49 121.6(6)
C47 C48 H48 119.2
C49 C48 H48 119.2
C50 C49 C48 116.9(6)
C50 C49 C52 122.1(6)
C48 C49 C52 121.0(6)
C51 C50 C49 121.5(6)
C51 C50 H50 119.2
C49 C50 H50 119.2
C50 C51 C46 120.5(6)
C50 C51 H51 119.7
C46 C51 H51 119.7
C49 C52 H52A 109.5
C49 C52 H52B 109.5
H52A C52 H52B 109.5
C49 C52 H52C 109.5
H52A C52 H52C 109.5
H52B C52 H52C 109.5
O34 C53 C42 108.2(5)
O34 C53 H53A 110.1
C42 C53 H53A 110.1
O34 C53 H53B 110.1
C42 C53 H53B 110.1
H53A C53 H53B 108.4
Si31 C54 H54A 109.5
Si31 C54 H54B 109.5
H54A C54 H54B 109.5
Si31 C54 H54C 109.5
H54A C54 H54C 109.5
H54B C54 H54C 109.5
Si31 C55 H55A 109.5
Si31 C55 H55B 109.5
H55A C55 H55B 109.5
Si31 C55 H55C 109.5
H55A C55 H55C 109.5
H55B C55 H55C 109.5
C59 C56 C57 118.9(14)
C59 C56 C58 120.4(16)
C57 C56 C58 103.3(12)
C59 C56 Si31 102.0(13)
C57 C56 Si31 106.6(9)
C58 C56 Si31 103.9(10)
C56 C57 H57A 109.5
C56 C57 H57B 109.5
H57A C57 H57B 109.5
C56 C57 H57C 109.5
H57A C57 H57C 109.5
H57B C57 H57C 109.5
C56 C58 H58A 109.5
C56 C58 H58B 109.5
H58A C58 H58B 109.5
C56 C58 H58C 109.5
H58A C58 H58C 109.5
H58B C58 H58C 109.5
C56 C59 H59A 109.5
C56 C59 H59B 109.5
H59A C59 H59B 109.5
C56 C59 H59C 109.5
H59A C59 H59C 109.5
H59B C59 H59C 109.5

loop_
_geom_bond_atom_site_label_1
_geom_bond_atom_site_label_2
_geom_bond_distance
Si1 O4 1.645(6)
Si1 C25 1.831(10)
Si1 C24 1.839(10)
Si1 C26 1.890(11)
Si31 O34 1.553(5)
Si31 C56 1.790(12)
Si31 C54 1.883(9)
Si31 C55 2.016(13)
S1 O3 1.427(4)
S1 O2 1.433(4)
S1 N1 1.636(5)
S1 C16 1.755(6)
S31 O33 1.421(4)
S31 O32 1.429(4)
S31 N31 1.628(5)
S31 C46 1.761(6)
O1 C8 1.365(7)
O1 C7 1.401(8)
O4 C23 1.405(9)
O31 C38 1.381(7)
O31 C37 1.427(8)
O34 C53 1.403(8)
N1 C14 1.424(7)
N1 C13 1.478(8)
N31 C44 1.430(8)
N31 C43 1.487(7)
C1 C2 1.377(9)
C1 C6 1.382(9)
C1 H1 0.9300
C2 C3 1.386(11)
C2 H2 0.9300
C3 C4 1.370(11)
C3 H3 0.9300
C4 C5 1.379(10)
C4 H4 0.9300
C5 C6 1.390(9)
C5 H5 0.9300
C6 C7 1.510(8)
C7 H7A 0.9700
C7 H7B 0.9700
C8 C9 1.374(9)
C8 C15 1.407(9)
C9 C10 1.388(9)
C9 H9 0.9300
C10 C11 1.369(9)
C10 H10 0.9300
C11 C14 1.381(8)
C11 C12 1.514(8)
C12 C13 1.503(9)
C12 C23 1.512(8)
C12 H12 0.9800
C13 H13A 0.9700
C13 H13B 0.9700
C14 C15 1.398(8)
C15 H15 0.9300
C16 C21 1.381(8)
C16 C17 1.413(8)
C17 C18 1.354(9)
C17 H17 0.9300
C18 C19 1.383(9)
C18 H18 0.9300
C19 C20 1.395(9)
C19 C22 1.486(9)
C20 C21 1.376(9)
C20 H20 0.9300
C21 H21 0.9300
C22 H22A 0.9600
C22 H22B 0.9600
C22 H22C 0.9600
C23 H23A 0.9700
C23 H23B 0.9700
C24 H24A 0.9600
C24 H24B 0.9600
C24 H24C 0.9600
C25 H25A 0.9600
C25 H25B 0.9600
C25 H25C 0.9600
C26 C29 1.557(18)
C26 C27 1.573(14)
C26 C28 1.593(18)
C27 H27A 0.9600
C27 H27B 0.9600
C27 H27C 0.9600
C28 H28A 0.9600
C28 H28B 0.9600
C28 H28C 0.9600
C29 H29A 0.9600
C29 H29B 0.9600
C29 H29C 0.9600
C31 C36 1.368(9)
C31 C32 1.408(10)
C31 H31 0.9300
C32 C33 1.344(12)
C32 H32 0.9300
C33 C34 1.374(12)
C33 H33 0.9300
C34 C35 1.380(10)
C34 H34 0.9300
C35 C36 1.368(10)
C35 H35 0.9300
C36 C37 1.498(9)
C37 H37A 0.9700
C37 H37B 0.9700
C38 C45 1.369(8)
C38 C39 1.377(9)
C39 C40 1.382(9)
C39 H39 0.9300
C40 C41 1.387(9)
C40 H40 0.9300
C41 C44 1.389(8)
C41 C42 1.487(8)
C42 C53 1.504(8)
C42 C43 1.539(8)
C42 H42 0.9800
C43 H43A 0.9700
C43 H43B 0.9700
C44 C45 1.384(8)
C45 H45 0.9300
C46 C47 1.379(8)
C46 C51 1.383(8)
C47 C48 1.374(9)
C47 H47 0.9300
C48 C49 1.410(9)
C48 H48 0.9300
C49 C50 1.391(9)
C49 C52 1.495(10)
C50 C51 1.369(9)
C50 H50 0.9300
C51 H51 0.9300
C52 H52A 0.9600
C52 H52B 0.9600
C52 H52C 0.9600
C53 H53A 0.9700
C53 H53B 0.9700
C54 H54A 0.9600
C54 H54B 0.9600
C54 H54C 0.9600
C55 H55A 0.9600
C55 H55B 0.9600
C55 H55C 0.9600
C56 C59 1.54(2)
C56 C57 1.569(15)
C56 C58 1.616(19)
C57 H57A 0.9600
C57 H57B 0.9600
C57 H57C 0.9600
C58 H58A 0.9600
C58 H58B 0.9600
C58 H58C 0.9600
C59 H59A 0.9600
C59 H59B 0.9600
C59 H59C 0.9600

loop_
_geom_torsion_atom_site_label_1
_geom_torsion_atom_site_label_2
_geom_torsion_atom_site_label_3
_geom_torsion_atom_site_label_4
_geom_torsion
C25 Si1 O4 C23 -58.4(9)
C24 Si1 O4 C23 64.8(10)
C26 Si1 O4 C23 -177.8(8)
C56 Si31 O34 C53 130.0(10)
C54 Si31 O34 C53 -0.2(13)
C55 Si31 O34 C53 -116.4(11)
O3 S1 N1 C14 48.8(5)
O2 S1 N1 C14 178.5(4)
C16 S1 N1 C14 -67.1(5)
O3 S1 N1 C13 -167.5(5)
O2 S1 N1 C13 -37.9(6)
C16 S1 N1 C13 76.5(5)
O33 S31 N31 C44 -179.5(4)
O32 S31 N31 C44 -50.4(5)
C46 S31 N31 C44 64.9(5)
O33 S31 N31 C43 36.8(5)
O32 S31 N31 C43 165.8(4)
C46 S31 N31 C43 -78.8(5)
C6 C1 C2 C3 -0.7(10)
C1 C2 C3 C4 0.7(11)
C2 C3 C4 C5 0.2(11)
C3 C4 C5 C6 -1.1(11)
C2 C1 C6 C5 -0.2(9)
C2 C1 C6 C7 -179.7(6)
C4 C5 C6 C1 1.1(10)
C4 C5 C6 C7 -179.4(6)
C8 O1 C7 C6 170.7(5)
C1 C6 C7 O1 7.2(8)
C5 C6 C7 O1 -172.2(5)
C7 O1 C8 C9 -170.3(6)
C7 O1 C8 C15 10.2(9)
O1 C8 C9 C10 178.6(6)
C15 C8 C9 C10 -1.8(10)
C8 C9 C10 C11 0.9(11)
C9 C10 C11 C14 -0.4(9)
C9 C10 C11 C12 -178.9(6)
C10 C11 C12 C13 176.3(6)
C14 C11 C12 C13 -2.3(7)
C10 C11 C12 C23 -63.2(9)
C14 C11 C12 C23 118.2(6)
C14 N1 C13 C12 -6.7(7)
S1 N1 C13 C12 -155.3(4)
C23 C12 C13 N1 -115.8(6)
C11 C12 C13 N1 5.3(7)
C10 C11 C14 C15 0.8(9)
C12 C11 C14 C15 179.5(5)
C10 C11 C14 N1 179.4(5)
C12 C11 C14 N1 -1.8(6)
C13 N1 C14 C11 5.3(7)
S1 N1 C14 C11 152.2(4)
C13 N1 C14 C15 -176.1(6)
S1 N1 C14 C15 -29.2(8)
C11 C14 C15 C8 -1.6(9)
N1 C14 C15 C8 -180.0(5)
O1 C8 C15 C14 -178.3(5)
C9 C8 C15 C14 2.1(9)
O3 S1 C16 C21 151.3(5)
O2 S1 C16 C21 19.0(6)
N1 S1 C16 C21 -93.8(6)
O3 S1 C16 C17 -27.6(6)
O2 S1 C16 C17 -159.9(5)
N1 S1 C16 C17 87.3(5)
C21 C16 C17 C18 0.7(10)
S1 C16 C17 C18 179.6(5)
C16 C17 C18 C19 0.2(10)
C17 C18 C19 C20 -0.4(10)
C17 C18 C19 C22 180.0(6)
C18 C19 C20 C21 -0.4(11)
C22 C19 C20 C21 179.3(6)
C19 C20 C21 C16 1.3(11)
C17 C16 C21 C20 -1.4(10)
S1 C16 C21 C20 179.6(5)
Si1 O4 C23 C12 -144.4(6)
C13 C12 C23 O4 -62.0(8)
C11 C12 C23 O4 -177.8(6)
O4 Si1 C26 C29 -59.3(10)
C25 Si1 C26 C29 -175.9(9)
C24 Si1 C26 C29 58.3(10)
O4 Si1 C26 C27 173.5(11)
C25 Si1 C26 C27 56.9(12)
C24 Si1 C26 C27 -68.8(13)
O4 Si1 C26 C28 63.3(10)
C25 Si1 C26 C28 -53.3(10)
C24 Si1 C26 C28 -179.1(9)
C36 C31 C32 C33 0.2(13)
C31 C32 C33 C34 -0.7(13)
C32 C33 C34 C35 0.7(13)
C33 C34 C35 C36 -0.3(12)
C34 C35 C36 C31 -0.1(11)
C34 C35 C36 C37 176.9(7)
C32 C31 C36 C35 0.2(11)
C32 C31 C36 C37 -176.7(7)
C38 O31 C37 C36 178.1(5)
C35 C36 C37 O31 170.6(6)
C31 C36 C37 O31 -12.5(8)
C37 O31 C38 C45 -2.2(9)
C37 O31 C38 C39 178.2(6)
C45 C38 C39 C40 -1.9(10)
O31 C38 C39 C40 177.7(6)
C38 C39 C40 C41 2.6(11)
C39 C40 C41 C44 -0.2(9)
C39 C40 C41 C42 -175.1(6)
C40 C41 C42 C53 -40.4(9)
C44 C41 C42 C53 144.5(5)
C40 C41 C42 C43 -165.6(6)
C44 C41 C42 C43 19.3(6)
C44 N31 C43 C42 24.2(6)
S31 N31 C43 C42 173.2(4)
C41 C42 C43 N31 -25.6(6)
C53 C42 C43 N31 -153.3(5)
C40 C41 C44 C45 -3.0(8)
C42 C41 C44 C45 172.9(5)
C40 C41 C44 N31 179.5(5)
C42 C41 C44 N31 -4.6(6)
C43 N31 C44 C45 169.7(6)
S31 N31 C44 C45 22.7(8)
C43 N31 C44 C41 -13.0(6)
S31 N31 C44 C41 -160.0(4)
C39 C38 C45 C44 -1.2(9)
O31 C38 C45 C44 179.2(5)
C41 C44 C45 C38 3.7(8)
N31 C44 C45 C38 -179.3(5)
O33 S31 C46 C47 160.5(5)
O32 S31 C46 C47 29.7(6)
N31 S31 C46 C47 -85.5(6)
O33 S31 C46 C51 -21.1(6)
O32 S31 C46 C51 -152.0(5)
N31 S31 C46 C51 92.9(5)
C51 C46 C47 C48 2.6(10)
S31 C46 C47 C48 -179.1(5)
C46 C47 C48 C49 -1.3(10)
C47 C48 C49 C50 -0.2(10)
C47 C48 C49 C52 179.1(6)
C48 C49 C50 C51 0.5(10)
C52 C49 C50 C51 -178.8(6)
C49 C50 C51 C46 0.8(10)
C47 C46 C51 C50 -2.3(10)
S31 C46 C51 C50 179.3(5)
Si31 O34 C53 C42 -166.1(8)
C41 C42 C53 O34 179.9(6)
C43 C42 C53 O34 -60.5(8)
O34 Si31 C56 C59 -67.2(12)
C54 Si31 C56 C59 62.3(13)
C55 Si31 C56 C59 -179.1(12)
O34 Si31 C56 C57 58.3(12)
C54 Si31 C56 C57 -172.3(10)
C55 Si31 C56 C57 -53.7(12)
O34 Si31 C56 C58 167.0(9)
C54 Si31 C56 C58 -63.5(12)
C55 Si31 C56 C58 55.1(12)
